data_2221394
loop_
_publ_author_name
'Zhang, Min'
'Lu, Ran-zhe'
'Han, Lu-na'
'Wei, Wen-bin'
'Wang, Hai-bo'

_publ_section_title
;
 Methyl 4-(3-chloropropoxy)-5-methoxy-2-nitrobenzoate
;
_journal_coeditor_code HK2642
_journal_issue 4
_journal_name_full 'Acta Crystallographica Section E'
_journal_page_first o781
_journal_paper_doi 10.1107/S1600536809009076
_journal_volume 65
_journal_year 2009
_chemical_formula_iupac 'C12 H14 Cl N O6'
_chemical_formula_moiety 'C12 H14 Cl N O6'
_chemical_formula_sum 'C12 H14 Cl N O6'
_chemical_formula_weight 303.69
_chemical_melting_point 337
_chemical_name_systematic
;
Methyl 4-(3-chloropropoxy)-5-methoxy-2-nitrobenzoate
;
_space_group_IT_number 14
_symmetry_cell_setting monoclinic
_symmetry_space_group_name_Hall '-P 2ybc'
_symmetry_space_group_name_H-M 'P 1 21/c 1'
_atom_sites_solution_hydrogens geom
_atom_sites_solution_primary direct
_atom_sites_solution_secondary difmap
_audit_creation_method SHELXL-97
_cell_angle_alpha 90.00
_cell_angle_beta 93.42(3)
_cell_angle_gamma 90.00
_cell_formula_units_Z 8
_cell_length_a 23.150(5)
_cell_length_b 15.013(3)
_cell_length_c 8.0700(16)
_cell_measurement_reflns_used 25
_cell_measurement_temperature 294(2)
_cell_measurement_theta_max 13
_cell_measurement_theta_min 10
_cell_volume 2799.7(10)
_computing_cell_refinement 'CAD-4 Software (Enraf--Nonius, 1989)'
_computing_data_collection 'CAD-4 Software (Enraf--Nonius, 1989)'
_computing_data_reduction 'XCAD4 (Harms & Wocadlo, 1995)'
_computing_molecular_graphics 'ORTEP-3 for Windows (Farrugia, 1997)'
_computing_publication_material 'SHELXTL (Sheldrick, 2008)'
_computing_structure_refinement 'SHELXL97 (Sheldrick, 2008)'
_computing_structure_solution 'SHELXS97 (Sheldrick, 2008)'
_diffrn_ambient_temperature 294(2)
_diffrn_measured_fraction_theta_full 0.996
_diffrn_measured_fraction_theta_max 0.996
_diffrn_measurement_device_type 'Enraf--Nonius CAD-4'
_diffrn_measurement_method \w/2\q
_diffrn_radiation_monochromator graphite
_diffrn_radiation_source 'fine-focus sealed tube'
_diffrn_radiation_type MoK\a
_diffrn_radiation_wavelength 0.71073
_diffrn_reflns_av_R_equivalents 0.0377
_diffrn_reflns_av_sigmaI/netI 0.0634
_diffrn_reflns_limit_h_max 27
_diffrn_reflns_limit_h_min 0
_diffrn_reflns_limit_k_max 18
_diffrn_reflns_limit_k_min 0
_diffrn_reflns_limit_l_max 9
_diffrn_reflns_limit_l_min -9
_diffrn_reflns_number 5208
_diffrn_reflns_theta_full 25.30
_diffrn_reflns_theta_max 25.30
_diffrn_reflns_theta_min 1.62
_diffrn_standards_decay_% 1
_diffrn_standards_interval_time 120
_diffrn_standards_number 3
_exptl_absorpt_coefficient_mu 0.297
_exptl_absorpt_correction_T_max 0.9430
_exptl_absorpt_correction_T_min 0.9162
_exptl_absorpt_correction_type psi-scan
_exptl_absorpt_process_details '(North <i>et al.</i>,  1968)'
_exptl_crystal_colour yellow
_exptl_crystal_density_diffrn 1.441
_exptl_crystal_density_method 'not measured'
_exptl_crystal_description needle
_exptl_crystal_F_000 1264
_exptl_crystal_size_max 0.30
_exptl_crystal_size_mid 0.20
_exptl_crystal_size_min 0.20
_refine_diff_density_max 0.399
_refine_diff_density_min -0.298
_refine_ls_extinction_coef 0.0049(6)
_refine_ls_extinction_expression Fc^*^=kFc[1+0.001xFc^2^\l^3^/sin(2\q)]^-1/4^
_refine_ls_extinction_method 'SHELXL97 (Sheldrick, 2008)'
_refine_ls_goodness_of_fit_ref 1.030
_refine_ls_hydrogen_treatment constr
_refine_ls_matrix_type full
_refine_ls_number_parameters 362
_refine_ls_number_reflns 5096
_refine_ls_number_restraints 0
_refine_ls_restrained_S_all 1.030
_refine_ls_R_factor_all 0.1271
_refine_ls_R_factor_gt 0.0650
_refine_ls_shift/su_max 0.000
_refine_ls_shift/su_mean 0.000
_refine_ls_structure_factor_coef Fsqd
_refine_ls_weighting_details 'calc w=1/[\s^2^(Fo^2^)+(0.0567P)^2^+1.915P] where P=(Fo^2^+2Fc^2^)/3'
_refine_ls_weighting_scheme calc
_refine_ls_wR_factor_gt 0.1325
_refine_ls_wR_factor_ref 0.1621
_reflns_number_gt 2874
_reflns_number_total 5096
_reflns_threshold_expression I>2\s(I)
_cod_data_source_file hk2642.cif
_cod_data_source_block I
_cod_original_sg_symbol_H-M 'P 21/c'
_cod_database_code 2221394
_cod_database_fobs_code 2221394

loop_
_symmetry_equiv_pos_as_xyz
'x, y, z'
'-x, y+1/2, -z+1/2'
'-x, -y, -z'
'x, -y-1/2, z-1/2'

loop_
_atom_site_type_symbol
_atom_site_label
_atom_site_fract_x
_atom_site_fract_y
_atom_site_fract_z
_atom_site_U_iso_or_equiv
_atom_site_adp_type
_atom_site_calc_flag
_atom_site_refinement_flags
_atom_site_occupancy
_atom_site_disorder_assembly
_atom_site_disorder_group
Cl Cl1 0.26534(6) 0.48992(8) 0.29390(17) 0.0758(4) Uani d . 1 . .
Cl Cl2 0.30461(6) 0.79461(8) 0.6560(2) 0.0888(5) Uani d . 1 . .
O O1 -0.10537(13) 0.2705(2) 0.1972(5) 0.0846(11) Uani d . 1 . .
O O2 -0.05735(14) 0.1596(2) 0.3282(4) 0.0714(9) Uani d . 1 . .
O O3 -0.06317(19) 0.3963(3) 0.4296(5) 0.1081(15) Uani d . 1 . .
O O4 -0.05061(16) 0.5014(2) 0.2559(6) 0.0970(13) Uani d . 1 . .
O O5 0.13459(12) 0.23218(18) 0.0445(4) 0.0559(8) Uani d . 1 . .
O O6 0.14060(12) 0.40304(18) 0.0445(4) 0.0593(8) Uani d . 1 . .
O O7 0.40610(12) 0.06586(17) 0.5910(4) 0.0558(8) Uani d . 1 . .
O O8 0.48185(14) 0.1024(2) 0.7607(4) 0.0740(10) Uani d . 1 . .
O O9 0.53876(12) 0.3392(2) 0.6019(4) 0.0637(9) Uani d . 1 . .
O O10 0.51561(13) 0.2122(2) 0.4944(4) 0.0694(9) Uani d . 1 . .
O O11 0.28231(11) 0.33078(17) 0.7787(4) 0.0528(7) Uani d . 1 . .
O O12 0.34201(12) 0.46634(17) 0.7009(4) 0.0538(8) Uani d . 1 . .
N N1 -0.04080(17) 0.4270(3) 0.3109(6) 0.0687(11) Uani d . 1 . .
N N2 0.50447(14) 0.2793(2) 0.5715(4) 0.0466(8) Uani d . 1 . .
C C1 -0.1592(2) 0.2271(5) 0.2275(9) 0.124(3) Uani d . 1 . .
H H1A -0.1907 0.2607 0.1761 0.185 Uiso calc R 1 . .
H H1B -0.1635 0.2237 0.3449 0.185 Uiso calc R 1 . .
H H1C -0.1593 0.1681 0.1816 0.185 Uiso calc R 1 . .
C C2 -0.05727(18) 0.2299(3) 0.2610(6) 0.0554(11) Uani d . 1 . .
C C3 -0.00469(17) 0.2813(3) 0.2209(5) 0.0477(10) Uani d . 1 . .
C C4 0.00118(18) 0.3722(3) 0.2282(5) 0.0495(10) Uani d . 1 . .
C C5 0.04788(18) 0.4163(3) 0.1691(5) 0.0542(11) Uani d . 1 . .
H H5A 0.0498 0.4781 0.1724 0.065 Uiso calc R 1 . .
C C6 0.09190(17) 0.3675(3) 0.1046(5) 0.0474(10) Uani d . 1 . .
C C7 0.08873(17) 0.2742(3) 0.1040(5) 0.0463(10) Uani d . 1 . .
C C8 0.04040(17) 0.2321(3) 0.1598(5) 0.0476(10) Uani d . 1 . .
H H8A 0.0380 0.1702 0.1564 0.057 Uiso calc R 1 . .
C C9 0.1376(2) 0.1372(3) 0.0606(6) 0.0626(12) Uani d . 1 . .
H H9A 0.1721 0.1159 0.0133 0.094 Uiso calc R 1 . .
H H9B 0.1043 0.1109 0.0033 0.094 Uiso calc R 1 . .
H H9C 0.1384 0.1213 0.1759 0.094 Uiso calc R 1 . .
C C10 0.1491(2) 0.4975(3) 0.0631(7) 0.0645(13) Uani d . 1 . .
H H10A 0.1494 0.5140 0.1794 0.077 Uiso calc R 1 . .
H H10B 0.1182 0.5297 0.0031 0.077 Uiso calc R 1 . .
C C11 0.2060(2) 0.5190(3) -0.0057(6) 0.0638(13) Uani d . 1 . .
H H11A 0.2128 0.5825 0.0057 0.077 Uiso calc R 1 . .
H H11B 0.2037 0.5053 -0.1234 0.077 Uiso calc R 1 . .
C C12 0.25688(19) 0.4705(3) 0.0750(6) 0.0612(12) Uani d . 1 . .
H H12A 0.2918 0.4893 0.0241 0.073 Uiso calc R 1 . .
H H12B 0.2521 0.4071 0.0553 0.073 Uiso calc R 1 . .
C C13 0.4229(2) -0.0264(3) 0.6021(7) 0.0748(15) Uani d . 1 . .
H H13A 0.3962 -0.0617 0.5344 0.112 Uiso calc R 1 . .
H H13B 0.4226 -0.0458 0.7154 0.112 Uiso calc R 1 . .
H H13C 0.4611 -0.0332 0.5638 0.112 Uiso calc R 1 . .
C C14 0.43940(17) 0.1222(3) 0.6788(5) 0.0433(10) Uani d . 1 . .
C C15 0.41457(15) 0.2145(2) 0.6687(4) 0.0367(9) Uani d . 1 . .
C C16 0.35887(16) 0.2280(2) 0.7183(5) 0.0409(9) Uani d . 1 . .
H H16A 0.3365 0.1790 0.7442 0.049 Uiso calc R 1 . .
C C17 0.33587(16) 0.3122(2) 0.7300(5) 0.0397(9) Uani d . 1 . .
C C18 0.36847(16) 0.3871(2) 0.6871(5) 0.0415(9) Uani d . 1 . .
C C19 0.42370(16) 0.3744(2) 0.6376(5) 0.0418(9) Uani d . 1 . .
H H19A 0.4460 0.4231 0.6098 0.050 Uiso calc R 1 . .
C C20 0.44601(15) 0.2890(2) 0.6293(4) 0.0378(9) Uani d . 1 . .
C C21 0.24745(17) 0.2586(3) 0.8302(5) 0.0521(11) Uani d . 1 . .
H H21A 0.2108 0.2811 0.8613 0.078 Uiso calc R 1 . .
H H21B 0.2667 0.2292 0.9235 0.078 Uiso calc R 1 . .
H H21C 0.2414 0.2171 0.7404 0.078 Uiso calc R 1 . .
C C22 0.3705(2) 0.5435(3) 0.6460(6) 0.0567(11) Uani d . 1 . .
H H22A 0.3781 0.5384 0.5295 0.068 Uiso calc R 1 . .
H H22B 0.4070 0.5523 0.7096 0.068 Uiso calc R 1 . .
C C23 0.3290(2) 0.6207(3) 0.6738(7) 0.0680(14) Uani d . 1 . .
H H23A 0.2931 0.6108 0.6080 0.082 Uiso calc R 1 . .
H H23B 0.3201 0.6222 0.7897 0.082 Uiso calc R 1 . .
C C24 0.3531(2) 0.7046(3) 0.6292(8) 0.0895(18) Uani d . 1 . .
H H24A 0.3629 0.7024 0.5141 0.107 Uiso calc R 1 . .
H H24B 0.3885 0.7149 0.6969 0.107 Uiso calc R 1 . .

loop_
_atom_site_aniso_label
_atom_site_aniso_U_11
_atom_site_aniso_U_22
_atom_site_aniso_U_33
_atom_site_aniso_U_12
_atom_site_aniso_U_13
_atom_site_aniso_U_23
Cl1 0.0858(9) 0.0698(8) 0.0709(8) -0.0107(7) -0.0018(7) -0.0109(7)
Cl2 0.0811(9) 0.0518(7) 0.1376(13) 0.0225(6) 0.0417(9) 0.0179(8)
O1 0.049(2) 0.095(3) 0.111(3) -0.0011(18) 0.0157(19) 0.046(2)
O2 0.071(2) 0.066(2) 0.079(2) -0.0029(17) 0.0184(18) 0.0170(19)
O3 0.124(3) 0.119(3) 0.087(3) 0.048(3) 0.053(3) 0.017(3)
O4 0.088(3) 0.059(2) 0.148(4) 0.018(2) 0.037(2) 0.006(2)
O5 0.0529(18) 0.0488(17) 0.068(2) -0.0020(14) 0.0179(15) -0.0026(15)
O6 0.0515(18) 0.0475(17) 0.080(2) -0.0126(14) 0.0128(16) -0.0039(15)
O7 0.0585(18) 0.0382(15) 0.069(2) 0.0053(14) -0.0072(15) -0.0044(15)
O8 0.064(2) 0.064(2) 0.089(2) 0.0219(17) -0.0301(19) -0.0083(18)
O9 0.0436(17) 0.071(2) 0.078(2) -0.0114(16) 0.0142(15) -0.0192(17)
O10 0.062(2) 0.060(2) 0.089(2) 0.0059(16) 0.0290(18) -0.0250(18)
O11 0.0425(16) 0.0458(16) 0.072(2) 0.0063(13) 0.0190(14) -0.0015(15)
O12 0.0547(18) 0.0370(15) 0.072(2) 0.0082(13) 0.0231(15) 0.0010(14)
N1 0.062(3) 0.070(3) 0.075(3) 0.008(2) 0.011(2) 0.000(2)
N2 0.041(2) 0.051(2) 0.049(2) 0.0044(17) 0.0083(16) -0.0039(18)
C1 0.048(3) 0.155(6) 0.171(7) -0.014(4) 0.023(4) 0.067(5)
C2 0.048(3) 0.068(3) 0.052(3) 0.001(2) 0.014(2) 0.001(2)
C3 0.044(2) 0.056(3) 0.043(2) 0.004(2) 0.0049(19) 0.001(2)
C4 0.046(2) 0.055(3) 0.048(3) 0.005(2) 0.005(2) -0.008(2)
C5 0.052(3) 0.045(2) 0.065(3) -0.001(2) -0.003(2) -0.003(2)
C6 0.043(2) 0.051(3) 0.048(3) -0.005(2) 0.000(2) -0.001(2)
C7 0.048(3) 0.046(2) 0.044(2) -0.002(2) 0.000(2) -0.006(2)
C8 0.050(3) 0.044(2) 0.049(3) -0.005(2) 0.006(2) 0.001(2)
C9 0.063(3) 0.049(3) 0.078(3) -0.001(2) 0.017(2) -0.006(2)
C10 0.060(3) 0.042(2) 0.092(4) -0.007(2) 0.002(3) 0.003(2)
C11 0.073(3) 0.047(3) 0.071(3) -0.014(2) 0.004(3) 0.005(2)
C12 0.058(3) 0.059(3) 0.067(3) -0.009(2) 0.013(2) -0.007(2)
C13 0.082(4) 0.036(2) 0.106(4) 0.005(2) 0.001(3) 0.000(3)
C14 0.044(2) 0.046(2) 0.041(2) 0.004(2) 0.0054(19) -0.0019(19)
C15 0.038(2) 0.039(2) 0.033(2) 0.0017(17) 0.0013(17) -0.0016(17)
C16 0.041(2) 0.036(2) 0.046(2) -0.0013(17) 0.0048(18) 0.0002(18)
C17 0.036(2) 0.044(2) 0.040(2) 0.0053(18) 0.0084(17) -0.0025(18)
C18 0.046(2) 0.039(2) 0.041(2) 0.0089(19) 0.0060(18) -0.0043(18)
C19 0.049(2) 0.039(2) 0.039(2) -0.0025(18) 0.0081(18) -0.0030(18)
C20 0.035(2) 0.044(2) 0.035(2) 0.0052(17) 0.0059(16) -0.0034(17)
C21 0.046(2) 0.058(3) 0.053(3) -0.004(2) 0.013(2) -0.004(2)
C22 0.068(3) 0.040(2) 0.063(3) 0.007(2) 0.016(2) 0.001(2)
C23 0.074(3) 0.046(3) 0.087(4) 0.006(2) 0.030(3) -0.001(3)
C24 0.080(4) 0.061(3) 0.131(5) 0.013(3) 0.036(4) -0.002(3)

loop_
_atom_type_symbol
_atom_type_description
_atom_type_scat_dispersion_real
_atom_type_scat_dispersion_imag
_atom_type_scat_source
C C 0.0033 0.0016 'International Tables Vol C Tables 4.2.6.8 and 6.1.1.4'
H H 0.0000 0.0000 'International Tables Vol C Tables 4.2.6.8 and 6.1.1.4'
N N 0.0061 0.0033 'International Tables Vol C Tables 4.2.6.8 and 6.1.1.4'
O O 0.0106 0.0060 'International Tables Vol C Tables 4.2.6.8 and 6.1.1.4'
Cl Cl 0.1484 0.1585 'International Tables Vol C Tables 4.2.6.8 and 6.1.1.4'

loop_
_geom_angle_atom_site_label_1
_geom_angle_atom_site_label_2
_geom_angle_atom_site_label_3
_geom_angle_site_symmetry_1
_geom_angle_site_symmetry_3
_geom_angle
_geom_angle_publ_flag
C2 O1 C1 . . 115.8(4) ?
C7 O5 C9 . . 118.0(3) ?
C6 O6 C10 . . 117.4(3) ?
C14 O7 C13 . . 115.8(3) ?
C17 O11 C21 . . 118.2(3) ?
C18 O12 C22 . . 118.3(3) ?
O3 N1 O4 . . 124.0(4) ?
O3 N1 C4 . . 118.3(4) ?
O4 N1 C4 . . 117.6(4) ?
O9 N2 O10 . . 124.0(3) ?
O9 N2 C20 . . 117.9(3) ?
O10 N2 C20 . . 118.2(3) ?
O1 C1 H1A . . 109.5 ?
O1 C1 H1B . . 109.5 ?
H1A C1 H1B . . 109.5 ?
O1 C1 H1C . . 109.5 ?
H1A C1 H1C . . 109.5 ?
H1B C1 H1C . . 109.5 ?
O2 C2 O1 . . 123.7(4) ?
O2 C2 C3 . . 125.6(4) ?
O1 C2 C3 . . 110.5(4) ?
C4 C3 C8 . . 118.0(4) ?
C4 C3 C2 . . 125.8(4) ?
C8 C3 C2 . . 116.1(4) ?
C3 C4 C5 . . 122.7(4) ?
C3 C4 N1 . . 120.8(4) ?
C5 C4 N1 . . 116.4(4) ?
C4 C5 C6 . . 119.2(4) ?
C4 C5 H5A . . 120.4 ?
C6 C5 H5A . . 120.4 ?
O6 C6 C5 . . 124.9(4) ?
O6 C6 C7 . . 115.7(4) ?
C5 C6 C7 . . 119.4(4) ?
O5 C7 C8 . . 124.8(4) ?
O5 C7 C6 . . 115.3(3) ?
C8 C7 C6 . . 119.9(4) ?
C7 C8 C3 . . 120.6(4) ?
C7 C8 H8A . . 119.7 ?
C3 C8 H8A . . 119.7 ?
O5 C9 H9A . . 109.5 ?
O5 C9 H9B . . 109.5 ?
H9A C9 H9B . . 109.5 ?
O5 C9 H9C . . 109.5 ?
H9A C9 H9C . . 109.5 ?
H9B C9 H9C . . 109.5 ?
O6 C10 C11 . . 107.0(4) ?
O6 C10 H10A . . 110.3 ?
C11 C10 H10A . . 110.3 ?
O6 C10 H10B . . 110.3 ?
C11 C10 H10B . . 110.3 ?
H10A C10 H10B . . 108.6 ?
C10 C11 C12 . . 114.8(4) ?
C10 C11 H11A . . 108.6 ?
C12 C11 H11A . . 108.6 ?
C10 C11 H11B . . 108.6 ?
C12 C11 H11B . . 108.6 ?
H11A C11 H11B . . 107.5 ?
C11 C12 Cl1 . . 112.7(3) ?
C11 C12 H12A . . 109.0 ?
Cl1 C12 H12A . . 109.0 ?
C11 C12 H12B . . 109.0 ?
Cl1 C12 H12B . . 109.0 ?
H12A C12 H12B . . 107.8 ?
O7 C13 H13A . . 109.5 ?
O7 C13 H13B . . 109.5 ?
H13A C13 H13B . . 109.5 ?
O7 C13 H13C . . 109.5 ?
H13A C13 H13C . . 109.5 ?
H13B C13 H13C . . 109.5 ?
O8 C14 O7 . . 125.0(4) ?
O8 C14 C15 . . 124.2(4) ?
O7 C14 C15 . . 110.7(3) ?
C20 C15 C16 . . 117.3(3) ?
C20 C15 C14 . . 123.7(3) ?
C16 C15 C14 . . 118.6(3) ?
C17 C16 C15 . . 121.6(3) ?
C17 C16 H16A . . 119.2 ?
C15 C16 H16A . . 119.2 ?
O11 C17 C16 . . 125.1(3) ?
O11 C17 C18 . . 114.9(3) ?
C16 C17 C18 . . 120.0(3) ?
O12 C18 C19 . . 125.6(4) ?
O12 C18 C17 . . 115.6(3) ?
C19 C18 C17 . . 118.8(3) ?
C18 C19 C20 . . 119.8(3) ?
C18 C19 H19A . . 120.1 ?
C20 C19 H19A . . 120.1 ?
C15 C20 C19 . . 122.3(3) ?
C15 C20 N2 . . 120.1(3) ?
C19 C20 N2 . . 117.5(3) ?
O11 C21 H21A . . 109.5 ?
O11 C21 H21B . . 109.5 ?
H21A C21 H21B . . 109.5 ?
O11 C21 H21C . . 109.5 ?
H21A C21 H21C . . 109.5 ?
H21B C21 H21C . . 109.5 ?
O12 C22 C23 . . 105.3(3) ?
O12 C22 H22A . . 110.7 ?
C23 C22 H22A . . 110.7 ?
O12 C22 H22B . . 110.7 ?
C23 C22 H22B . . 110.7 ?
H22A C22 H22B . . 108.8 ?
C24 C23 C22 . . 111.8(4) ?
C24 C23 H23A . . 109.2 ?
C22 C23 H23A . . 109.2 ?
C24 C23 H23B . . 109.2 ?
C22 C23 H23B . . 109.2 ?
H23A C23 H23B . . 107.9 ?
C23 C24 Cl2 . . 112.4(4) ?
C23 C24 H24A . . 109.1 ?
Cl2 C24 H24A . . 109.1 ?
C23 C24 H24B . . 109.1 ?
Cl2 C24 H24B . . 109.1 ?
H24A C24 H24B . . 107.9 ?

loop_
_geom_bond_atom_site_label_1
_geom_bond_atom_site_label_2
_geom_bond_site_symmetry_2
_geom_bond_distance
_geom_bond_publ_flag
Cl1 C12 . 1.789(5) ?
Cl2 C24 . 1.778(5) ?
O1 C2 . 1.345(5) ?
O1 C1 . 1.439(5) ?
O2 C2 . 1.187(5) ?
O3 N1 . 1.208(5) ?
O4 N1 . 1.218(5) ?
O5 C7 . 1.348(5) ?
O5 C9 . 1.433(5) ?
O6 C6 . 1.363(4) ?
O6 C10 . 1.438(5) ?
O7 C14 . 1.322(5) ?
O7 C13 . 1.440(5) ?
O8 C14 . 1.189(4) ?
O9 N2 . 1.215(4) ?
O10 N2 . 1.220(4) ?
O11 C17 . 1.352(4) ?
O11 C21 . 1.427(4) ?
O12 C18 . 1.346(4) ?
O12 C22 . 1.417(5) ?
N1 C4 . 1.464(5) ?
N2 C20 . 1.465(5) ?
C1 H1A . 0.9600 ?
C1 H1B . 0.9600 ?
C1 H1C . 0.9600 ?
C2 C3 . 1.493(6) ?
C3 C4 . 1.372(5) ?
C3 C8 . 1.393(5) ?
C4 C5 . 1.377(6) ?
C5 C6 . 1.381(5) ?
C5 H5A . 0.9300 ?
C6 C7 . 1.402(5) ?
C7 C8 . 1.384(5) ?
C8 H8A . 0.9300 ?
C9 H9A . 0.9600 ?
C9 H9B . 0.9600 ?
C9 H9C . 0.9600 ?
C10 C11 . 1.496(6) ?
C10 H10A . 0.9700 ?
C10 H10B . 0.9700 ?
C11 C12 . 1.500(6) ?
C11 H11A . 0.9700 ?
C11 H11B . 0.9700 ?
C12 H12A . 0.9700 ?
C12 H12B . 0.9700 ?
C13 H13A . 0.9600 ?
C13 H13B . 0.9600 ?
C13 H13C . 0.9600 ?
C14 C15 . 1.501(5) ?
C15 C20 . 1.382(5) ?
C15 C16 . 1.388(5) ?
C16 C17 . 1.377(5) ?
C16 H16A . 0.9300 ?
C17 C18 . 1.409(5) ?
C18 C19 . 1.375(5) ?
C19 C20 . 1.385(5) ?
C19 H19A . 0.9300 ?
C21 H21A . 0.9600 ?
C21 H21B . 0.9600 ?
C21 H21C . 0.9600 ?
C22 C23 . 1.530(5) ?
C22 H22A . 0.9700 ?
C22 H22B . 0.9700 ?
C23 C24 . 1.432(6) ?
C23 H23A . 0.9700 ?
C23 H23B . 0.9700 ?
C24 H24A . 0.9700 ?
C24 H24B . 0.9700 ?

loop_
_geom_hbond_atom_site_label_D
_geom_hbond_atom_site_label_H
_geom_hbond_atom_site_label_A
_geom_hbond_site_symmetry_A
_geom_hbond_distance_DH
_geom_hbond_distance_HA
_geom_hbond_distance_DA
_geom_hbond_angle_DHA
C10 H10B O4 3_565 0.97 2.58 3.336(7) 135
C13 H13B O9 2_646 0.96 2.41 3.211(6) 141
C21 H21A O5 1_556 0.96 2.48 3.243(5) 136
C24 H24A O9 3_666 0.97 2.59 3.276(6) 128

loop_
_geom_torsion_atom_site_label_1
_geom_torsion_atom_site_label_2
_geom_torsion_atom_site_label_3
_geom_torsion_atom_site_label_4
_geom_torsion_site_symmetry_1
_geom_torsion_site_symmetry_2
_geom_torsion_site_symmetry_3
_geom_torsion_site_symmetry_4
_geom_torsion
_geom_torsion_publ_flag
C1 O1 C2 O2 . . . . 5.3(7) ?
C1 O1 C2 C3 . . . . 179.9(5) ?
O2 C2 C3 C4 . . . . -143.1(5) ?
O1 C2 C3 C4 . . . . 42.5(6) ?
O2 C2 C3 C8 . . . . 41.7(6) ?
O1 C2 C3 C8 . . . . -132.8(4) ?
C8 C3 C4 C5 . . . . 3.9(6) ?
C2 C3 C4 C5 . . . . -171.3(4) ?
C8 C3 C4 N1 . . . . -171.9(4) ?
C2 C3 C4 N1 . . . . 12.9(7) ?
O3 N1 C4 C3 . . . . 33.0(7) ?
O4 N1 C4 C3 . . . . -147.6(4) ?
O3 N1 C4 C5 . . . . -143.1(5) ?
O4 N1 C4 C5 . . . . 36.3(6) ?
C3 C4 C5 C6 . . . . -2.3(7) ?
N1 C4 C5 C6 . . . . 173.7(4) ?
C10 O6 C6 C5 . . . . 5.8(6) ?
C10 O6 C6 C7 . . . . -172.0(4) ?
C4 C5 C6 O6 . . . . -179.1(4) ?
C4 C5 C6 C7 . . . . -1.4(6) ?
C9 O5 C7 C8 . . . . -9.0(6) ?
C9 O5 C7 C6 . . . . 172.0(4) ?
O6 C6 C7 O5 . . . . 0.3(5) ?
C5 C6 C7 O5 . . . . -177.6(4) ?
O6 C6 C7 C8 . . . . -178.8(3) ?
C5 C6 C7 C8 . . . . 3.3(6) ?
O5 C7 C8 C3 . . . . 179.3(4) ?
C6 C7 C8 C3 . . . . -1.7(6) ?
C4 C3 C8 C7 . . . . -1.8(6) ?
C2 C3 C8 C7 . . . . 173.8(4) ?
C6 O6 C10 C11 . . . . 177.8(4) ?
O6 C10 C11 C12 . . . . -58.2(5) ?
C10 C11 C12 Cl1 . . . . -57.8(5) ?
C13 O7 C14 O8 . . . . 1.8(6) ?
C13 O7 C14 C15 . . . . -175.1(3) ?
O8 C14 C15 C20 . . . . 53.4(6) ?
O7 C14 C15 C20 . . . . -129.7(4) ?
O8 C14 C15 C16 . . . . -119.6(5) ?
O7 C14 C15 C16 . . . . 57.4(5) ?
C20 C15 C16 C17 . . . . -0.8(5) ?
C14 C15 C16 C17 . . . . 172.6(4) ?
C21 O11 C17 C16 . . . . 3.3(6) ?
C21 O11 C17 C18 . . . . -177.7(3) ?
C15 C16 C17 O11 . . . . -179.4(3) ?
C15 C16 C17 C18 . . . . 1.6(6) ?
C22 O12 C18 C19 . . . . 6.2(6) ?
C22 O12 C18 C17 . . . . -174.6(4) ?
O11 C17 C18 O12 . . . . 0.2(5) ?
C16 C17 C18 O12 . . . . 179.3(3) ?
O11 C17 C18 C19 . . . . 179.4(3) ?
C16 C17 C18 C19 . . . . -1.5(6) ?
O12 C18 C19 C20 . . . . 179.7(4) ?
C17 C18 C19 C20 . . . . 0.6(6) ?
C16 C15 C20 C19 . . . . -0.2(5) ?
C14 C15 C20 C19 . . . . -173.2(4) ?
C16 C15 C20 N2 . . . . -178.3(3) ?
C14 C15 C20 N2 . . . . 8.7(6) ?
C18 C19 C20 C15 . . . . 0.3(6) ?
C18 C19 C20 N2 . . . . 178.4(3) ?
O9 N2 C20 C15 . . . . -150.4(4) ?
O10 N2 C20 C15 . . . . 30.4(5) ?
O9 N2 C20 C19 . . . . 31.4(5) ?
O10 N2 C20 C19 . . . . -147.8(4) ?
C18 O12 C22 C23 . . . . 178.5(4) ?
O12 C22 C23 C24 . . . . 177.8(5) ?
C22 C23 C24 Cl2 . . . . 178.6(4) ?
